data_7200985
loop_
_publ_author_name
'Liu, Xi'
'Huang, Kun-Lin'
'Liang, Guo-Ming'
'Wang, Ming-Sheng'
'Guo, Guo-Cong'

_publ_section_title
;
 Molecular design of luminescent halogeno-thiocyano-d10 metal complexes
 with in situ formation of the thiocyanate ligand
;
_journal_issue 8
_journal_name_full CrystEngComm
_journal_page_first 1615
_journal_paper_doi 10.1039/b902121c
_journal_volume 11
_journal_year 2009
_chemical_formula_sum 'C6 H12 Ag2 Cl N3 O0 S2'
_chemical_formula_weight 441.50
_chemical_name_systematic
;
?
;
_space_group_IT_number 31
_symmetry_cell_setting orthorhombic
_symmetry_space_group_name_Hall 'P 2ac -2'
_symmetry_space_group_name_H-M 'P m n 21'
_atom_sites_solution_hydrogens geom
_atom_sites_solution_primary direct
_atom_sites_solution_secondary difmap
_audit_creation_method SHELXL-97
_cell_angle_alpha 90.00
_cell_angle_beta 90.00
_cell_angle_gamma 90.00
_cell_formula_units_Z 2
_cell_length_a 14.900(4)
_cell_length_b 6.4724(13)
_cell_length_c 6.4724(13)
_cell_measurement_reflns_used 1829
_cell_measurement_temperature 293(2)
_cell_measurement_theta_max 27.4835
_cell_measurement_theta_min 3.1484
_cell_volume 624.2(2)
_computing_cell_refinement 'CrystalClear (Rigaku Corp., 2002)'
_computing_data_collection 'CrystalClear (Rigaku Corp., 2002)'
_computing_data_reduction 'CrystalClear (Rigaku Corp., 2002)'
_computing_molecular_graphics 'Siemens SHELXTL^TM^ 5'
_computing_publication_material 'Siemens SHELXTL^TM^ 5'
_computing_structure_refinement 'Siemens SHELXTL^TM^ 5'
_computing_structure_solution 'Siemens SHELXTL^TM^ 5'
_diffrn_ambient_temperature 293(2)
_diffrn_measured_fraction_theta_full 0.992
_diffrn_measured_fraction_theta_max 0.992
_diffrn_measurement_device_type 'Rigaku Mercury CCD'
_diffrn_measurement_method \w
_diffrn_radiation_monochromator graphite
_diffrn_radiation_source 'rotating-anode generator'
_diffrn_radiation_type MoK\a
_diffrn_radiation_wavelength 0.71073
_diffrn_reflns_av_R_equivalents 0.0212
_diffrn_reflns_av_sigmaI/netI 0.0198
_diffrn_reflns_limit_h_max 15
_diffrn_reflns_limit_h_min -17
_diffrn_reflns_limit_k_max 7
_diffrn_reflns_limit_k_min -7
_diffrn_reflns_limit_l_max 7
_diffrn_reflns_limit_l_min -7
_diffrn_reflns_number 3901
_diffrn_reflns_theta_full 25.00
_diffrn_reflns_theta_max 25.00
_diffrn_reflns_theta_min 3.43
_exptl_absorpt_coefficient_mu 3.652
_exptl_absorpt_correction_T_max 1.0000
_exptl_absorpt_correction_T_min 0.6075
_exptl_absorpt_correction_type multi-scan
_exptl_absorpt_process_details 'Sphere (Rigaku CrystalClear)'
_exptl_crystal_colour Red
_exptl_crystal_density_diffrn 2.349
_exptl_crystal_density_method 'not measured'
_exptl_crystal_description Prism
_exptl_crystal_F_000 424
_exptl_crystal_size_max 0.5000
_exptl_crystal_size_mid 0.3000
_exptl_crystal_size_min 0.3000
_refine_diff_density_max 0.513
_refine_diff_density_min -0.605
_refine_diff_density_rms 0.086
_refine_ls_abs_structure_details 'Flack H D (1983), Acta Cryst. A39, 876-881'
_refine_ls_abs_structure_Flack 0.00(12)
_refine_ls_extinction_coef 0.0193(6)
_refine_ls_extinction_expression Fc^*^=kFc[1+0.001xFc^2^\l^3^/sin(2\q)]^-1/4^
_refine_ls_extinction_method SHELXL
_refine_ls_goodness_of_fit_ref 1.001
_refine_ls_hydrogen_treatment constr
_refine_ls_matrix_type full
_refine_ls_number_parameters 72
_refine_ls_number_reflns 1096
_refine_ls_number_restraints 1
_refine_ls_restrained_S_all 1.001
_refine_ls_R_factor_all 0.0253
_refine_ls_R_factor_gt 0.0247
_refine_ls_shift/su_max 0.001
_refine_ls_shift/su_mean 0.000
_refine_ls_structure_factor_coef Fsqd
_refine_ls_weighting_details 'calc w=1/[\s^2^(Fo^2^)+(0.0458P)^2^+0.4000P] where P=(Fo^2^+2Fc^2^)/3'
_refine_ls_weighting_scheme calc
_refine_ls_wR_factor_gt 0.0664
_refine_ls_wR_factor_ref 0.0671
_reflns_number_gt 1066
_reflns_number_total 1096
_reflns_threshold_expression >2sigma(I)
_cod_data_source_file b902121c.txt
_cod_data_source_block Comp3
_cod_depositor_comments
;
The following automatic conversions were performed:
'_exptl_absorpt_correction_type' value 'Multi-scan' changed to
'multi-scan' according to
'/home/saulius/struct/CIF-dictionaries/cif_core.dic' dictionary named
'cif_core.dic' version 2.4.1 from 2010-06-29.

Automatic conversion script
Id: cif_fix_enum 1527 2010-12-29 10:47:43Z saulius 
;
_cod_original_cell_volume 624.2(3)
_cod_original_sg_symbol_H-M Pmn2(1)
_cod_database_code 7200985

loop_
_symmetry_equiv_pos_as_xyz
'x, y, z'
'-x+1/2, -y, z+1/2'
'x+1/2, -y, z+1/2'
'-x, y, z'

loop_
_atom_site_label
_atom_site_type_symbol
_atom_site_fract_x
_atom_site_fract_y
_atom_site_fract_z
_atom_site_U_iso_or_equiv
_atom_site_adp_type
_atom_site_occupancy
_atom_site_symmetry_multiplicity
_atom_site_calc_flag
_atom_site_refinement_flags
_atom_site_disorder_assembly
_atom_site_disorder_group
Ag1 Ag 0.165595(10) 0.37425(2) 0.55508(5) 0.05451(6) Uani 1 1 d . . .
Cl1 Cl 0.0000 0.48249(10) 0.53915(15) 0.04145(17) Uani 1 2 d S . .
S1 S 0.22054(4) 0.34518(7) 0.97958(9) 0.03780(14) Uani 1 1 d . . .
N1 N 0.30986(13) -0.0357(2) 0.9969(3) 0.0397(5) Uani 1 1 d . . .
C1 C 0.27465(15) 0.1215(2) 0.9904(3) 0.0300(6) Uani 1 1 d . . .
N2 N 0.0000 0.8896(3) 0.0252(4) 0.0303(6) Uani 1 2 d S . .
C2 C 0.08118(14) 0.7573(4) 0.0401(7) 0.0624(7) Uani 1 1 d . . .
H2A H 0.0822 0.6621 -0.0736 0.094 Uiso 1 1 calc R . .
H2B H 0.0799 0.6818 0.1678 0.094 Uiso 1 1 calc R . .
H2C H 0.1339 0.8425 0.0359 0.094 Uiso 1 1 calc R . .
C3 C 0.0000 1.0399(6) 0.2008(6) 0.0534(10) Uani 1 2 d S . .
H3A H 0.0000 0.9657 0.3293 0.080 Uiso 1 2 calc SR . .
H3B H -0.0526 1.1251 0.1929 0.080 Uiso 0.50 1 calc PR . .
H3C H 0.0526 1.1251 0.1929 0.080 Uiso 0.50 1 calc PR . .
C4 C 0.0000 1.0026(7) -0.1746(6) 0.0642(13) Uani 1 2 d S . .
H4A H 0.0000 0.9052 -0.2865 0.096 Uiso 1 2 calc SR . .
H4B H 0.0526 1.0878 -0.1832 0.096 Uiso 0.50 1 calc PR . .
H4C H -0.0526 1.0878 -0.1832 0.096 Uiso 0.50 1 calc PR . .

loop_
_atom_site_aniso_label
_atom_site_aniso_U_11
_atom_site_aniso_U_22
_atom_site_aniso_U_33
_atom_site_aniso_U_23
_atom_site_aniso_U_13
_atom_site_aniso_U_12
Ag1 0.03670(9) 0.02475(8) 0.10208(15) -0.00113(9) 0.00033(14) 0.00157(5)
Cl1 0.0259(3) 0.0376(3) 0.0609(4) -0.0012(4) 0.000 0.000
S1 0.0331(2) 0.02303(19) 0.0572(3) -0.0018(2) -0.0085(2) 0.00197(19)
N1 0.0480(9) 0.0200(7) 0.0511(12) 0.0004(8) 0.0032(8) 0.0059(7)
C1 0.0284(10) 0.0275(10) 0.0342(11) -0.0001(8) 0.0016(7) -0.0054(7)
N2 0.0211(9) 0.0319(10) 0.0378(15) -0.0003(10) 0.000 0.000
C2 0.0415(10) 0.0652(13) 0.0806(15) -0.0109(16) -0.0086(17) 0.0218(10)
C3 0.0514(19) 0.055(2) 0.054(2) -0.0168(18) 0.000 0.000
C4 0.085(3) 0.062(2) 0.046(2) 0.0208(19) 0.000 0.000

loop_
_atom_type_symbol
_atom_type_description
_atom_type_scat_dispersion_real
_atom_type_scat_dispersion_imag
_atom_type_scat_source
C C 0.0033 0.0016 'International Tables Vol C Tables 4.2.6.8 and 6.1.1.4'
H H 0.0000 0.0000 'International Tables Vol C Tables 4.2.6.8 and 6.1.1.4'
N N 0.0061 0.0033 'International Tables Vol C Tables 4.2.6.8 and 6.1.1.4'
O O 0.0106 0.0060 'International Tables Vol C Tables 4.2.6.8 and 6.1.1.4'
S S 0.1246 0.1234 'International Tables Vol C Tables 4.2.6.8 and 6.1.1.4'
Cl Cl 0.1484 0.1585 'International Tables Vol C Tables 4.2.6.8 and 6.1.1.4'
Ag Ag -0.8971 1.1015 'International Tables Vol C Tables 4.2.6.8 and 6.1.1.4'

loop_
_geom_angle_atom_site_label_1
_geom_angle_atom_site_label_2
_geom_angle_atom_site_label_3
_geom_angle
_geom_angle_site_symmetry_1
_geom_angle_site_symmetry_3
_geom_angle_publ_flag
N1 Ag1 S1 123.80(5) 2_554 2_564 ?
N1 Ag1 Cl1 114.50(5) 2_554 . ?
S1 Ag1 Cl1 116.13(3) 2_564 . ?
N1 Ag1 S1 92.86(4) 2_554 . ?
S1 Ag1 S1 92.326(17) 2_564 . ?
Cl1 Ag1 S1 109.28(3) . . ?
Ag1 Cl1 Ag1 147.98(3) . 4 ?
C1 S1 Ag1 106.98(8) . 2_565 ?
C1 S1 Ag1 103.66(7) . . ?
Ag1 S1 Ag1 109.17(2) 2_565 . ?
C1 N1 Ag1 160.76(17) . 2 ?
N1 C1 S1 178.1(2) . . ?
C2 N2 C2 109.1(2) 4 . ?
C2 N2 C4 109.9(2) 4 . ?
C2 N2 C4 109.9(2) . . ?
C2 N2 C3 109.0(2) 4 . ?
C2 N2 C3 109.0(2) . . ?
C4 N2 C3 110.0(3) . . ?
N2 C2 H2A 109.5 . . ?
N2 C2 H2B 109.5 . . ?
H2A C2 H2B 109.5 . . ?
N2 C2 H2C 109.5 . . ?
H2A C2 H2C 109.5 . . ?
H2B C2 H2C 109.5 . . ?
N2 C3 H3A 109.5 . . ?
N2 C3 H3B 109.5 . . ?
H3A C3 H3B 109.5 . . ?
N2 C3 H3C 109.5 . . ?
H3A C3 H3C 109.5 . . ?
H3B C3 H3C 109.5 . . ?
N2 C4 H4A 109.5 . . ?
N2 C4 H4B 109.5 . . ?
H4A C4 H4B 109.5 . . ?
N2 C4 H4C 109.5 . . ?
H4A C4 H4C 109.5 . . ?
H4B C4 H4C 109.5 . . ?

loop_
_geom_bond_atom_site_label_1
_geom_bond_atom_site_label_2
_geom_bond_distance
_geom_bond_site_symmetry_2
_geom_bond_publ_flag
Ag1 N1 2.2534(16) 2_554 ?
Ag1 S1 2.5328(7) 2_564 ?
Ag1 Cl1 2.5670(7) . ?
Ag1 S1 2.8731(8) . ?
Cl1 Ag1 2.5670(7) 4 ?
S1 C1 1.6588(18) . ?
S1 Ag1 2.5328(7) 2_565 ?
N1 C1 1.145(2) . ?
N1 Ag1 2.2534(16) 2 ?
N2 C2 1.485(3) 4 ?
N2 C2 1.485(3) . ?
N2 C4 1.486(5) . ?
N2 C3 1.496(4) . ?
C2 H2A 0.9600 . ?
C2 H2B 0.9600 . ?
C2 H2C 0.9600 . ?
C3 H3A 0.9600 . ?
C3 H3B 0.9600 . ?
C3 H3C 0.9600 . ?
C4 H4A 0.9600 . ?
C4 H4B 0.9600 . ?
C4 H4C 0.9600 . ?
